data_7057654
loop_
_publ_author_name
'Guo, Pei-Yu'
'Sun, Cai'
'Zhang, Ning-Ning'
'Cai, Li-Zhen'
'Wang, Ming-Sheng'
'Guo, Guo-Cong'

_publ_section_title
;
 Improving coloration time and moisture stability of photochromic
 viologen--carboxylate zwitterions
;
_journal_issue 18
_journal_name_full 'New Journal of Chemistry'
_journal_page_first 15466
_journal_paper_doi 10.1039/C8NJ02326C
_journal_volume 42
_journal_year 2018
_chemical_formula_moiety 'C16 H16 N2 O4, 6(H2 O)'
_chemical_formula_sum 'C16 H28 N2 O10'
_chemical_formula_weight 408.40
_chemical_name_systematic CV
_space_group_crystal_system monoclinic
_space_group_IT_number 15
_space_group_name_Hall '-I 2ya'
_space_group_name_H-M_alt 'I 1 2/a 1'
_symmetry_space_group_name_Hall '-I 2ya'
_symmetry_space_group_name_H-M 'I 1 2/a 1'
_atom_sites_solution_hydrogens mixed
_atom_sites_solution_primary direct
_atom_sites_solution_secondary difmap
_audit_creation_method SHELXL-2014/6
_audit_update_record
;
2018-04-12 deposited with the CCDC.
2018-08-16 downloaded from the CCDC.
;
_cell_angle_alpha 90
_cell_angle_beta 96.75(11)
_cell_angle_gamma 90
_cell_formula_units_Z 4
_cell_length_a 15.239(16)
_cell_length_b 7.250(7)
_cell_length_c 18.806(19)
_cell_measurement_reflns_used 1544
_cell_measurement_temperature 293(2)
_cell_measurement_theta_max 27.3
_cell_measurement_theta_min 3.1
_cell_volume 2063(4)
_computing_cell_refinement 'CrystalClear-SM Expert 2.1 b29 (Rigaku, 2013)'
_computing_data_collection 'CrystalClear-SM Expert 2.1 b29 (Rigaku, 2013)'
_computing_data_reduction 'CrystalClear-SM Expert 2.1 b29 (Rigaku, 2013)'
_computing_structure_refinement 'SHELXL-2014/6 (Sheldrick, 2014)'
_computing_structure_solution 'SHELXL-2014/6 (Sheldrick, 2014)'
_diffrn_ambient_temperature 293(2)
_diffrn_detector_area_resol_mean 5.8140
_diffrn_measured_fraction_theta_full 0.995
_diffrn_measured_fraction_theta_max 0.992
_diffrn_measurement_device_type 'Rigaku Pilatus 200K'
_diffrn_measurement_method CCD_Profile_fitting
_diffrn_radiation_type MoK\a
_diffrn_radiation_wavelength 0.71073
_diffrn_reflns_av_R_equivalents 0.0977
_diffrn_reflns_av_unetI/netI 0.0800
_diffrn_reflns_Laue_measured_fraction_full 0.995
_diffrn_reflns_Laue_measured_fraction_max 0.992
_diffrn_reflns_limit_h_max 19
_diffrn_reflns_limit_h_min -19
_diffrn_reflns_limit_k_max 9
_diffrn_reflns_limit_k_min -8
_diffrn_reflns_limit_l_max 24
_diffrn_reflns_limit_l_min -24
_diffrn_reflns_number 10523
_diffrn_reflns_point_group_measured_fraction_full 0.995
_diffrn_reflns_point_group_measured_fraction_max 0.992
_diffrn_reflns_theta_full 25.242
_diffrn_reflns_theta_max 27.605
_diffrn_reflns_theta_min 3.660
_diffrn_source 'Sealed Tube'
_exptl_absorpt_coefficient_mu 0.110
_exptl_absorpt_correction_T_max 1.000
_exptl_absorpt_correction_T_min 0.583
_exptl_absorpt_correction_type multi-scan
_exptl_absorpt_process_details
;
CrysAlisPro, Agilent Technologies,
Version 1.171.36.28 (release 01-02-2013 CrysAlis171 .NET)
(compiled Feb  1 2013,16:14:44)
Empirical absorption correction using spherical harmonics,
 implemented in SCALE3 ABSPACK scaling algorithm.
;
_exptl_crystal_colour colorless
_exptl_crystal_density_diffrn 1.315
_exptl_crystal_density_method 'not measured'
_exptl_crystal_description sheet
_exptl_crystal_F_000 872
_exptl_crystal_size_max 0.15
_exptl_crystal_size_mid 0.02
_exptl_crystal_size_min 0.02
_refine_diff_density_max 0.310
_refine_diff_density_min -0.421
_refine_diff_density_rms 0.083
_refine_ls_extinction_method none
_refine_ls_goodness_of_fit_ref 0.854
_refine_ls_hydrogen_treatment mixed
_refine_ls_matrix_type full
_refine_ls_number_parameters 145
_refine_ls_number_reflns 2379
_refine_ls_number_restraints 9
_refine_ls_restrained_S_all 0.854
_refine_ls_R_factor_all 0.1250
_refine_ls_R_factor_gt 0.0659
_refine_ls_shift/su_max 0.000
_refine_ls_shift/su_mean 0.000
_refine_ls_structure_factor_coef Fsqd
_refine_ls_weighting_details 'w=1/[\s^2^(Fo^2^)+(0.1069P)^2^] where P=(Fo^2^+2Fc^2^)/3'
_refine_ls_weighting_scheme calc
_refine_ls_wR_factor_gt 0.1606
_refine_ls_wR_factor_ref 0.1832
_reflns_Friedel_coverage 0.000
_reflns_number_gt 1121
_reflns_number_total 2379
_reflns_threshold_expression 'I > 2\s(I)'
_cod_data_source_file c8nj02326c2.cif
_cod_data_source_block 15
_cod_depositor_comments
;
The following automatic conversions were performed:

'_exptl_absorpt_correction_type' value 'Multi-scan' changed to
'multi-scan' according to
/home/data/users/saulius/crontab/automatic-downloads/rss-feeds/RSC/lib/dictionaries/cif_core.dic
dictionary named 'cif_core.dic' version 2.4.2 from 2011-04-26.

Automatic conversion script
Id: cif_fix_values 4973 2017-02-22 13:04:09Z antanas 

 Adding full bibliography for 7057654--7057655.cif.
;
_cod_database_code 7057654
_shelx_space_group_comment
;
The symmetry employed for this shelxl refinement is uniquely defined
by the following loop, which should always be used as a source of
symmetry information in preference to the above space-group names.
They are only intended as comments.
;
_shelxl_version_number 2014/6

loop_
_space_group_symop_operation_xyz
'x, y, z'
'-x+1/2, y, -z'
'x+1/2, y+1/2, z+1/2'
'-x+1, y+1/2, -z+1/2'
'-x, -y, -z'
'x-1/2, -y, z'
'-x+1/2, -y+1/2, -z+1/2'
'x, -y+1/2, z+1/2'

loop_
_atom_site_label
_atom_site_type_symbol
_atom_site_fract_x
_atom_site_fract_y
_atom_site_fract_z
_atom_site_U_iso_or_equiv
_atom_site_adp_type
_atom_site_occupancy
_atom_site_site_symmetry_order
_atom_site_calc_flag
_atom_site_refinement_flags_posn
_atom_site_refinement_flags_adp
O1 O 0.53630(12) 0.2576(3) 0.18761(10) 0.0588(6) Uani 1 1 d . .
O2 O 0.42701(13) 0.3506(3) 0.10791(10) 0.0668(6) Uani 1 1 d . .
N1 N 0.38221(13) 0.2758(3) 0.35860(10) 0.0420(5) Uani 1 1 d . .
C1 C 0.34818(16) 0.4339(3) 0.38036(13) 0.0508(7) Uani 1 1 d . .
H1 H 0.3606 0.5442 0.3584 0.061 Uiso 1 1 calc R U
C2 C 0.29488(17) 0.4353(3) 0.43502(13) 0.0512(7) Uani 1 1 d . .
H2 H 0.2710 0.5458 0.4489 0.061 Uiso 1 1 calc R U
C3 C 0.27689(15) 0.2722(3) 0.46914(12) 0.0372(6) Uani 1 1 d . .
C4 C 0.31198(16) 0.1101(3) 0.44430(12) 0.0466(6) Uani 1 1 d . .
H4 H 0.2998 -0.0021 0.4649 0.056 Uiso 1 1 calc R U
C5 C 0.36433(16) 0.1145(3) 0.38979(12) 0.0462(6) Uani 1 1 d . .
H5 H 0.3877 0.0053 0.3742 0.055 Uiso 1 1 calc R U
C6 C 0.44288(17) 0.2799(4) 0.30160(13) 0.0485(7) Uani 1 1 d . .
H6A H 0.4773 0.1670 0.3039 0.058 Uiso 1 1 calc R U
H6B H 0.4836 0.3823 0.3106 0.058 Uiso 1 1 calc R U
C7 C 0.39397(17) 0.2992(4) 0.22762(13) 0.0498(7) Uani 1 1 d . .
H7A H 0.3600 0.4127 0.2249 0.060 Uiso 1 1 calc R U
H7B H 0.3530 0.1973 0.2185 0.060 Uiso 1 1 calc R U
C8 C 0.45813(18) 0.3016(3) 0.16964(13) 0.0433(6) Uani 1 1 d . .
O1W O 0.68171(16) 0.3279(3) 0.28442(12) 0.0814(7) Uani 1 1 d D .
H1WA H 0.701(2) 0.220(2) 0.2932(18) 0.098 Uiso 1 1 d D U
H1WB H 0.6376(17) 0.310(4) 0.2520(16) 0.098 Uiso 1 1 d D U
O3W O 0.51921(18) 0.1828(3) 0.00204(13) 0.0843(7) Uani 1 1 d D .
H3WA H 0.500(2) 0.245(4) 0.0356(15) 0.101 Uiso 1 1 d D U
H3WB H 0.5661(15) 0.237(5) -0.0075(18) 0.101 Uiso 1 1 d D U
O2W O 0.14708(15) 0.8075(3) 0.41972(12) 0.0693(6) Uani 1 1 d D .
H2WA H 0.1986(10) 0.819(5) 0.4395(14) 0.083 Uiso 1 1 d D U
H2WB H 0.1495(19) 0.766(4) 0.3785(8) 0.083 Uiso 1 1 d D U

loop_
_atom_site_aniso_label
_atom_site_aniso_U_11
_atom_site_aniso_U_22
_atom_site_aniso_U_33
_atom_site_aniso_U_23
_atom_site_aniso_U_13
_atom_site_aniso_U_12
O1 0.0543(12) 0.0783(14) 0.0490(11) 0.0001(8) 0.0282(9) 0.0087(10)
O2 0.0817(14) 0.0823(14) 0.0412(11) 0.0082(9) 0.0270(9) 0.0190(11)
N1 0.0468(12) 0.0455(12) 0.0384(11) 0.0025(8) 0.0239(9) 0.0035(9)
C1 0.0674(17) 0.0389(14) 0.0524(15) 0.0084(11) 0.0330(13) 0.0050(12)
C2 0.0656(16) 0.0396(14) 0.0553(15) 0.0040(11) 0.0364(13) 0.0069(12)
C3 0.0432(13) 0.0379(12) 0.0343(12) 0.0007(9) 0.0200(10) -0.0004(11)
C4 0.0625(16) 0.0368(13) 0.0459(14) 0.0019(10) 0.0293(12) -0.0012(11)
C5 0.0599(15) 0.0396(13) 0.0450(14) 0.0004(10) 0.0304(12) 0.0034(12)
C6 0.0497(15) 0.0589(16) 0.0428(14) 0.0043(11) 0.0302(12) 0.0037(12)
C7 0.0544(16) 0.0556(15) 0.0443(15) 0.0003(11) 0.0265(12) 0.0008(13)
C8 0.0584(17) 0.0371(13) 0.0389(14) -0.0024(10) 0.0237(12) -0.0009(12)
O1W 0.0783(16) 0.0957(18) 0.0728(16) -0.0052(13) 0.0197(12) -0.0030(13)
O3W 0.1043(19) 0.0803(16) 0.0778(16) -0.0009(12) 0.0506(14) 0.0046(14)
O2W 0.0753(14) 0.0764(14) 0.0587(13) -0.0071(11) 0.0190(11) -0.0028(12)

loop_
_atom_type_symbol
_atom_type_description
_atom_type_scat_dispersion_real
_atom_type_scat_dispersion_imag
_atom_type_scat_source
C C 0.0033 0.0016 'International Tables Vol C Tables 4.2.6.8 and 6.1.1.4'
H H 0.0000 0.0000 'International Tables Vol C Tables 4.2.6.8 and 6.1.1.4'
N N 0.0061 0.0033 'International Tables Vol C Tables 4.2.6.8 and 6.1.1.4'
O O 0.0106 0.0060 'International Tables Vol C Tables 4.2.6.8 and 6.1.1.4'

loop_
_geom_angle_atom_site_label_1
_geom_angle_atom_site_label_2
_geom_angle_atom_site_label_3
_geom_angle
_geom_angle_site_symmetry_3
C1 N1 C5 120.2(2) .
C1 N1 C6 119.7(2) .
C5 N1 C6 120.1(2) .
N1 C1 C2 121.0(2) .
N1 C1 H1 119.5 .
C2 C1 H1 119.5 .
C1 C2 C3 120.2(2) .
C1 C2 H2 119.9 .
C3 C2 H2 119.9 .
C2 C3 C4 117.3(2) .
C2 C3 C3 120.95(14) 2_556
C4 C3 C3 121.74(14) 2_556
C5 C4 C3 120.7(2) .
C5 C4 H4 119.6 .
C3 C4 H4 119.6 .
N1 C5 C4 120.6(2) .
N1 C5 H5 119.7 .
C4 C5 H5 119.7 .
N1 C6 C7 112.5(2) .
N1 C6 H6A 109.1 .
C7 C6 H6A 109.1 .
N1 C6 H6B 109.1 .
C7 C6 H6B 109.1 .
H6A C6 H6B 107.8 .
C6 C7 C8 111.5(2) .
C6 C7 H7A 109.3 .
C8 C7 H7A 109.3 .
C6 C7 H7B 109.3 .
C8 C7 H7B 109.3 .
H7A C7 H7B 108.0 .
O1 C8 O2 124.9(2) .
O1 C8 C7 118.1(2) .
O2 C8 C7 117.0(2) .
H1WA O1W H1WB 103(2) .
H3WA O3W H3WB 107(2) .
H2WA O2W H2WB 108(2) .

loop_
_geom_bond_atom_site_label_1
_geom_bond_atom_site_label_2
_geom_bond_distance
_geom_bond_site_symmetry_2
O1 C8 1.241(3) .
O2 C8 1.253(3) .
N1 C1 1.342(3) .
N1 C5 1.350(3) .
N1 C6 1.496(3) .
C1 C2 1.383(3) .
C1 H1 0.9300 .
C2 C3 1.388(3) .
C2 H2 0.9300 .
C3 C4 1.394(3) .
C3 C3 1.498(4) 2_556
C4 C5 1.371(3) .
C4 H4 0.9300 .
C5 H5 0.9300 .
C6 C7 1.506(4) .
C6 H6A 0.9700 .
C6 H6B 0.9700 .
C7 C8 1.548(4) .
C7 H7A 0.9700 .
C7 H7B 0.9700 .
O1W H1WA 0.844(10) .
O1W H1WB 0.862(10) .
O3W H3WA 0.857(10) .
O3W H3WB 0.853(10) .
O2W H2WA 0.833(10) .
O2W H2WB 0.836(10) .

loop_
_geom_torsion_atom_site_label_1
_geom_torsion_atom_site_label_2
_geom_torsion_atom_site_label_3
_geom_torsion_atom_site_label_4
_geom_torsion
_geom_torsion_site_symmetry_1
_geom_torsion_site_symmetry_4
C5 N1 C1 C2 0.4(4) . .
C6 N1 C1 C2 -177.3(2) . .
N1 C1 C2 C3 1.0(4) . .
C1 C2 C3 C4 -2.2(4) . .
C1 C2 C3 C3 176.9(3) . 2_556
C2 C3 C4 C5 2.0(4) . .
C3 C3 C4 C5 -177.1(3) 2_556 .
C1 N1 C5 C4 -0.6(4) . .
C6 N1 C5 C4 177.1(2) . .
C3 C4 C5 N1 -0.7(4) . .
C1 N1 C6 C7 -78.9(3) . .
C5 N1 C6 C7 103.5(3) . .
N1 C6 C7 C8 -179.6(2) . .
C6 C7 C8 O1 11.8(3) . .
C6 C7 C8 O2 -167.3(2) . .
